data_7010236
loop_
_publ_author_name
'Baker, Murray V.'
'Skelton, Brian W.'
'White, Allan H.'
'Williams, Charlotte C.'

_publ_section_title
;
 Palladium carbene complexes derived from imidazolium-linked
 ortho-cyclophanes
;
_journal_issue 2
_journal_name_full 'Journal of the Chemical Society, Dalton Transactions'
_journal_page_first 111
_journal_paper_doi 10.1039/b007293l
_journal_year 2001
_chemical_formula_sum 'C26 H26.25 Br1.75 N6 O0.25 Pd'
_chemical_formula_weight 673.04
_space_group_IT_number 14
_symmetry_cell_setting monoclinic
_symmetry_space_group_name_Hall '-P 2yn'
_symmetry_space_group_name_H-M 'P 1 21/n 1'
_cell_angle_alpha 90.00000
_cell_angle_beta 104.547(2)
_cell_angle_gamma 90.00000
_cell_formula_units_Z 4
_cell_length_a 14.592(2)
_cell_length_b 8.6343(9)
_cell_length_c 22.013(2)
_cell_measurement_reflns_used 2833
_cell_measurement_temperature 293
_cell_measurement_theta_max 26.4
_cell_measurement_theta_min 2
_cell_volume 2684.5(5)
_computing_cell_refinement 'Siemens SAINT (Siemens, 1995)'
_computing_data_collection 'Siemens SMART (Siemens, 1995)'
_computing_data_reduction 'xtal ADDREF SORTRF'
_computing_molecular_graphics xtal
_computing_publication_material 'xtal BONDLA CIFIO'
_computing_structure_refinement 'xtal CRYLSQ'
_computing_structure_solution xtal
_diffrn_ambient_temperature 293
_diffrn_measurement_device_type
;
Bruker SMART CCD diffractometer
;
_diffrn_measurement_method '\w scans'
_diffrn_radiation_detector 'CCD area detector'
_diffrn_radiation_monochromator graphite
_diffrn_radiation_source 'sealed tube'
_diffrn_radiation_type 'Mo K\a'
_diffrn_radiation_wavelength .71073
_diffrn_reflns_av_R_equivalents .091
_diffrn_reflns_av_sigmaI/netI .224
_diffrn_reflns_limit_h_max 18
_diffrn_reflns_limit_h_min -19
_diffrn_reflns_limit_k_max 11
_diffrn_reflns_limit_k_min 0
_diffrn_reflns_limit_l_max 29
_diffrn_reflns_limit_l_min 0
_diffrn_reflns_number 29981
_diffrn_reflns_theta_max 29.19
_diffrn_reflns_theta_min 1.52
_diffrn_standards_decay_% 0
_exptl_absorpt_coefficient_mu 3.32
_exptl_absorpt_correction_T_max .894
_exptl_absorpt_correction_T_min .636
_exptl_absorpt_correction_type multi-scan
_exptl_absorpt_process_details
;
 SADABS; Sheldrick, 1996
;
_exptl_crystal_colour colourless
_exptl_crystal_density_diffrn 1.665
_exptl_crystal_description plate
_exptl_crystal_F_000 1334
_exptl_crystal_size_max .30
_exptl_crystal_size_mid .30
_exptl_crystal_size_min .08
_refine_diff_density_max .834
_refine_diff_density_min -.638
_refine_ls_goodness_of_fit_all .862
_refine_ls_goodness_of_fit_ref .914
_refine_ls_hydrogen_treatment noref
_refine_ls_matrix_type full
_refine_ls_number_constraints 0
_refine_ls_number_parameters 318
_refine_ls_number_reflns 3285
_refine_ls_number_restraints 0
_refine_ls_R_factor_all .127
_refine_ls_R_factor_gt .043
_refine_ls_shift/su_max .043
_refine_ls_shift/su_mean .002
_refine_ls_structure_factor_coef F
_refine_ls_weighting_scheme calc
_refine_ls_wR_factor_all .051
_refine_ls_wR_factor_ref .037
_reflns_d_resolution_high .729
_reflns_d_resolution_low 13.392
_reflns_limit_h_max 19
_reflns_limit_h_min 0
_reflns_limit_k_max 11
_reflns_limit_k_min 0
_reflns_limit_l_max 28
_reflns_limit_l_min -29
_reflns_number_gt 3285
_reflns_number_total 6700
_reflns_threshold_expression 'F    > 4.00 sig(F   )'
_cod_data_source_file b007293l.txt
_cod_data_source_block mbpd
_cod_original_sg_symbol_Hall -p_2yn
_cod_original_sg_symbol_H-M p_1_21/n_1
_cod_original_formula_sum 'C26 H26.25 Br1.75  N6 O.25 Pd1'
_cod_database_code 7010236

loop_
_symmetry_equiv_pos_as_xyz
+x,+y,+z
1/2-x,1/2+y,1/2-z
-x,-y,-z
1/2+x,1/2-y,1/2+z

loop_
_atom_site_label
_atom_site_fract_x
_atom_site_fract_y
_atom_site_fract_z
_atom_site_U_iso_or_equiv
_atom_site_adp_type
_atom_site_calc_flag
_atom_site_calc_attached_atom
_atom_site_occupancy
_atom_site_disorder_assembly
_atom_site_disorder_group
Pd .44685(3) .75185(6) .27533(2) .0357(2) Uani ? ? 1.00000 ? ?
Br1 .51992(5) .99730(9) .32142(3) .0529(5) Uani ? ? .868(3) ? ?
O1 .51992(5) .99730(9) .32142(3) .0529(5) Uani ? ? .132(3) ? ?
Br2 .41354(5) .65217(9) .37319(3) .0526(5) Uani ? ? .873(3) ? ?
O2 .41354(5) .65217(9) .37319(3) .0526(5) Uani ? ? .127(3) ? ?
C11 .2484(4) .8171(7) .0955(3) .040(3) Uani ? ? 1.00000 ? ?
C12 .2092(4) .6858(7) .1162(3) .038(3) Uani ? ? 1.00000 ? ?
C13 .1454(4) .5966(7) .0717(3) .049(4) Uani ? ? 1.00000 ? ?
C14 .1205(4) .6372(8) .0086(3) .053(4) Uani ? ? 1.00000 ? ?
C15 .1589(4) .7668(9) -.0111(3) .053(4) Uani ? ? 1.00000 ? ?
C16 .2223(4) .8566(7) .0321(3) .047(4) Uani ? ? 1.00000 ? ?
C1 .3176(4) .9224(7) .1390(3) .047(4) Uani ? ? 1.00000 ? ?
N21 .4171(3) .8797(5) .1450(2) .040(3) Uani ? ? 1.00000 ? ?
C22 .4740(4) .8083(6) .1953(3) .035(3) Uani ? ? 1.00000 ? ?
N23 .5562(3) .7835(5) .1793(2) .040(3) Uani ? ? 1.00000 ? ?
C24 .5503(5) .8413(8) .1200(3) .051(4) Uani ? ? 1.00000 ? ?
C25 .4646(5) .9007(8) .0982(3) .050(4) Uani ? ? 1.00000 ? ?
C2 .6373(4) .7026(7) .2189(3) .049(4) Uani ? ? 1.00000 ? ?
C31 .6083(4) .4070(8) .2150(3) .046(4) Uani ? ? 1.00000 ? ?
C32 .6491(4) .5402(8) .1953(3) .047(4) Uani ? ? 1.00000 ? ?
C33 .7031(5) .5212(9) .1521(3) .065(5) Uani ? ? 1.00000 ? ?
C34 .7137(5) .3795(11) .1265(4) .079(6) Uani ? ? 1.00000 ? ?
C35 .6724(5) .2532(10) .1442(4) .077(5) Uani ? ? 1.00000 ? ?
C36 .6214(5) .2647(9) .1889(3) .062(4) Uani ? ? 1.00000 ? ?
C3 .5502(4) .4113(7) .2631(3) .045(3) Uani ? ? 1.00000 ? ?
N41 .4484(3) .4269(6) .2338(2) .040(3) Uani ? ? 1.00000 ? ?
C42 .3984(4) .5562(7) .2333(2) .036(3) Uani ? ? 1.00000 ? ?
N43 .3098(3) .5229(6) .1995(2) .038(3) Uani ? ? 1.00000 ? ?
C44 .3054(5) .3705(8) .1794(3) .049(4) Uani ? ? 1.00000 ? ?
C45 .3923(5) .3114(7) .2006(3) .049(4) Uani ? ? 1.00000 ? ?
C4 .2310(4) .6322(8) .1834(3) .048(4) Uani ? ? 1.00000 ? ?
N101 .7132(5) .3913(9) .3957(3) .091(5) Uani ? ? 1.00000 ? ?
C101 .6565(6) .3556(9) .4199(3) .064(5) Uani ? ? 1.00000 ? ?
C102 .5813(6) .3119(9) .4475(4) .085(6) Uani ? ? 1.00000 ? ?
N201 .3846(9) .2284(10) .0249(4) .158(8) Uani ? ? 1.00000 ? ?
C201 .3946(7) .3518(11) .0363(4) .089(6) Uani ? ? 1.00000 ? ?
C202 .4071(7) .5102(11) .0520(4) .104(7) Uani ? ? 1.00000 ? ?
H1a .30759 1.02686 .12312 .05400 Uiso ? ? 1.00000 ? ?
H1b .30515 .92116 .17968 .05400 Uiso ? ? 1.00000 ? ?
H13 .11701 .50497 .08550 .06000 Uiso ? ? 1.00000 ? ?
H14 .07694 .57428 -.02132 .06100 Uiso ? ? 1.00000 ? ?
H15 .13976 .79580 -.05484 .06400 Uiso ? ? 1.00000 ? ?
H16 .25071 .94756 .01812 .05500 Uiso ? ? 1.00000 ? ?
H2a .69411 .76101 .21964 .05100 Uiso ? ? 1.00000 ? ?
H2b .63022 .69776 .26068 .05100 Uiso ? ? 1.00000 ? ?
H24 .59918 .83603 .09735 .06400 Uiso ? ? 1.00000 ? ?
H25 .43957 .94811 .05756 .05900 Uiso ? ? 1.00000 ? ?
H3a .56111 .31896 .28775 .05000 Uiso ? ? 1.00000 ? ?
H3b .57032 .49796 .29078 .05000 Uiso ? ? 1.00000 ? ?
H33 .73314 .61082 .13891 .07800 Uiso ? ? 1.00000 ? ?
H34 .74901 .36574 .09680 .09800 Uiso ? ? 1.00000 ? ?
H35 .67930 .14879 .12641 .08800 Uiso ? ? 1.00000 ? ?
H36 .59215 .17183 .20313 .07300 Uiso ? ? 1.00000 ? ?
H4a .24737 .72285 .21034 .05600 Uiso ? ? 1.00000 ? ?
H4b .17608 .58730 .19151 .05600 Uiso ? ? 1.00000 ? ?
H44 .25080 .31816 .15387 .05700 Uiso ? ? 1.00000 ? ?
H45 .41165 .20568 .19484 .05900 Uiso ? ? 1.00000 ? ?
H102a .60382 .28092 .49059 .11100 Uiso ? ? 1.00000 ? ?
H102b .54315 .22903 .42538 .11100 Uiso ? ? 1.00000 ? ?
H102c .53948 .39871 .44754 .11100 Uiso ? ? 1.00000 ? ?
H202a .34719 .56420 .04156 .13700 Uiso ? ? 1.00000 ? ?
H202b .43366 .52690 .09731 .13700 Uiso ? ? 1.00000 ? ?
H202c .44914 .56393 .03164 .13700 Uiso ? ? 1.00000 ? ?

loop_
_atom_site_aniso_label
_atom_site_aniso_U_11
_atom_site_aniso_U_22
_atom_site_aniso_U_33
_atom_site_aniso_U_12
_atom_site_aniso_U_13
_atom_site_aniso_U_23
Pd .0333(2) .0433(3) .0287(2) .0000(3) .00409(15) -.0053(3)
Br1 .0554(5) .0484(5) .0533(5) -.0037(4) .0108(4) -.0130(4)
O1 .0554(5) .0484(5) .0533(5) -.0037(4) .0108(4) -.0130(4)
Br2 .0537(5) .0684(6) .0363(4) .0108(4) .0123(3) .0066(4)
O2 .0537(5) .0684(6) .0363(4) .0108(4) .0123(3) .0066(4)
C11 .036(3) .043(4) .040(4) .013(3) .005(3) -.006(3)
C12 .025(3) .050(4) .037(3) .007(3) .004(3) -.002(3)
C13 .040(4) .056(5) .048(4) -.001(3) .007(3) -.003(3)
C14 .048(4) .059(5) .045(4) -.000(4) .001(3) -.011(4)
C15 .050(4) .067(5) .033(3) .015(4) -.003(3) -.001(4)
C16 .047(4) .044(4) .046(4) .007(3) .004(3) .007(3)
C1 .050(4) .039(4) .048(4) .007(3) .006(3) -.004(3)
N21 .036(3) .043(3) .040(3) .003(2) .005(2) .003(2)
C22 .036(3) .030(3) .036(3) -.005(3) .003(3) -.011(3)
N23 .039(3) .040(4) .043(3) -.000(2) .012(2) -.001(2)
C24 .061(5) .049(4) .050(4) -.007(4) .027(3) .005(3)
C25 .053(4) .056(5) .043(4) -.008(4) .012(3) .012(3)
C2 .033(3) .059(5) .053(4) -.009(3) .009(3) -.004(3)
C31 .032(3) .052(4) .047(4) .005(3) -.004(3) -.005(3)
C32 .028(3) .054(5) .054(4) .004(3) .005(3) -.007(3)
C33 .051(4) .071(6) .081(5) .008(4) .030(4) -.003(4)
C34 .069(6) .092(7) .087(6) .022(5) .039(5) -.013(5)
C35 .064(5) .080(6) .087(6) .016(5) .017(4) -.029(6)
C36 .051(4) .053(5) .075(5) .003(4) .004(3) -.008(4)
C3 .048(4) .042(4) .036(3) .006(3) -.003(3) .003(3)
N41 .041(3) .040(3) .038(3) -.006(3) .006(2) -.001(2)
C42 .039(4) .046(4) .022(3) -.008(3) .007(3) -.004(3)
N43 .033(3) .045(3) .035(3) -.003(3) .008(2) .004(2)
C44 .052(4) .047(5) .047(4) -.017(4) .009(3) -.001(3)
C45 .054(4) .036(4) .054(4) -.013(3) .008(3) .000(3)
C4 .036(4) .068(5) .041(4) -.004(3) .013(3) -.004(3)
N101 .071(5) .121(7) .079(5) -.007(5) .016(4) -.018(5)
C101 .067(5) .068(6) .048(5) .001(5) -.000(4) -.015(4)
C102 .110(7) .070(6) .082(6) -.024(5) .038(5) -.007(4)
N201 .285(14) .084(7) .084(6) .001(8) .008(7) -.002(5)
C201 .139(9) .065(7) .059(5) -.003(7) .017(5) -.005(5)
C202 .135(9) .084(7) .111(7) -.000(6) .061(6) -.009(6)

loop_
_atom_type_symbol
_atom_type_description
_atom_type_oxidation_number
_atom_type_number_in_cell
_atom_type_scat_dispersion_real
_atom_type_scat_dispersion_imag
_atom_type_scat_source
C ? 0 104 .002 .002 'Int Tables Vol IV Tables 2.2B and 2.3.1'
H ? 0 105 0 0 'Int Tables Vol IV Tables 2.2B and 2.3.1'
Br ? 0 7 -.374 2.456 'Int Tables Vol IV Tables 2.2B and 2.3.1'
N ? 0 24 .004 .003 'Int Tables Vol IV Tables 2.2B and 2.3.1'
O ? 0 1 .008 .006 'Int Tables Vol IV Tables 2.2B and 2.3.1'
Pd ? 0 4 -1.177 1.007 'Int Tables Vol IV Tables 2.2B and 2.3.1'

loop_
_diffrn_attenuator_code
_diffrn_attenuator_scale
? ?

loop_
_geom_angle_atom_site_label_1
_geom_angle_atom_site_label_2
_geom_angle_atom_site_label_3
_geom_angle_site_symmetry_1
_geom_angle_site_symmetry_2
_geom_angle_site_symmetry_3
_geom_angle
_geom_angle_publ_flag
Br1 Pd O1 . . . .00(10) ?
Br1 Pd Br2 . . . 95.71(3) ?
Br1 Pd O2 . . . 95.71(3) ?
Br1 Pd C22 . . . 89.54(16) ?
Br1 Pd C42 . . . 174.02(18) ?
O1 Pd Br2 . . . 95.71(3) ?
O1 Pd O2 . . . 95.71(3) ?
O1 Pd C22 . . . 89.54(16) ?
O1 Pd C42 . . . 174.02(18) ?
Br2 Pd O2 . . . .00000 ?
Br2 Pd C22 . . . 174.07(16) ?
Br2 Pd C42 . . . 89.13(16) ?
O2 Pd C22 . . . 174.07(16) ?
O2 Pd C42 . . . 89.13(16) ?
C22 Pd C42 . . . 85.5(2) ?
C12 C11 C16 . . . 119.6(5) ?
C12 C11 C1 . . . 123.1(5) ?
C16 C11 C1 . . . 117.3(5) ?
C11 C12 C13 . . . 118.2(5) ?
C11 C12 C4 . . . 124.6(5) ?
C13 C12 C4 . . . 117.3(5) ?
C12 C13 C14 . . . 121.5(6) ?
C12 C13 H13 . . . 119.2(6) ?
C14 C13 H13 . . . 119.4(6) ?
C13 C14 C15 . . . 119.8(5) ?
C13 C14 H14 . . . 120.3(7) ?
C15 C14 H14 . . . 119.9(6) ?
C14 C15 C16 . . . 119.7(5) ?
C14 C15 H15 . . . 119.3(6) ?
C16 C15 H15 . . . 121.0(7) ?
C11 C16 C15 . . . 121.2(6) ?
C11 C16 H16 . . . 118.9(5) ?
C15 C16 H16 . . . 119.9(6) ?
C11 C1 N21 . . . 113.2(5) ?
C11 C1 H1a . . . 108.5(5) ?
C11 C1 H1b . . . 109.4(6) ?
N21 C1 H1a . . . 108.8(6) ?
N21 C1 H1b . . . 109.1(5) ?
H1a C1 H1b . . . 107.6(6) ?
C1 N21 C22 . . . 125.2(5) ?
C1 N21 C25 . . . 124.3(4) ?
C22 N21 C25 . . . 110.4(5) ?
Pd C22 N21 . . . 128.8(5) ?
Pd C22 N23 . . . 126.0(4) ?
N21 C22 N23 . . . 105.2(5) ?
C22 N23 C24 . . . 109.9(5) ?
C22 N23 C2 . . . 124.2(5) ?
C24 N23 C2 . . . 125.9(5) ?
N23 C24 C25 . . . 108.2(6) ?
N23 C24 H24 . . . 126.2(6) ?
C25 C24 H24 . . . 125.6(6) ?
N21 C25 C24 . . . 106.4(5) ?
N21 C25 H25 . . . 126.7(6) ?
C24 C25 H25 . . . 126.9(7) ?
N23 C2 C32 . . . 112.4(4) ?
N23 C2 H2a . . . 108.9(5) ?
N23 C2 H2b . . . 109.2(6) ?
C32 C2 H2a . . . 108.5(6) ?
C32 C2 H2b . . . 109.8(6) ?
H2a C2 H2b . . . 107.9(5) ?
C32 C31 C36 . . . 118.7(6) ?
C32 C31 C3 . . . 123.2(6) ?
C36 C31 C3 . . . 118.1(6) ?
C2 C32 C31 . . . 123.6(6) ?
C2 C32 C33 . . . 118.4(6) ?
C31 C32 C33 . . . 118.0(6) ?
C32 C33 C34 . . . 121.9(7) ?
C32 C33 H33 . . . 119.2(7) ?
C34 C33 H33 . . . 118.9(8) ?
C33 C34 C35 . . . 119.8(8) ?
C33 C34 H34 . . . 122.6(9) ?
C35 C34 H34 . . . 117.6(9) ?
C34 C35 C36 . . . 120.5(8) ?
C34 C35 H35 . . . 121.3(9) ?
C36 C35 H35 . . . 118.1(8) ?
C31 C36 C35 . . . 121.0(7) ?
C31 C36 H36 . . . 117.8(7) ?
C35 C36 H36 . . . 121.2(8) ?
C31 C3 N41 . . . 112.1(4) ?
C31 C3 H3a . . . 109.5(6) ?
C31 C3 H3b . . . 109.0(6) ?
N41 C3 H3a . . . 109.4(5) ?
N41 C3 H3b . . . 108.8(5) ?
H3a C3 H3b . . . 107.9(5) ?
C3 N41 C42 . . . 124.8(5) ?
C3 N41 C45 . . . 124.6(5) ?
C42 N41 C45 . . . 110.5(5) ?
Pd C42 N41 . . . 125.7(4) ?
Pd C42 N43 . . . 128.5(4) ?
N41 C42 N43 . . . 105.8(5) ?
C42 N43 C44 . . . 109.9(5) ?
C42 N43 C4 . . . 125.6(5) ?
C44 N43 C4 . . . 124.5(4) ?
N43 C44 C45 . . . 106.7(5) ?
N43 C44 H44 . . . 126.6(6) ?
C45 C44 H44 . . . 126.6(7) ?
N41 C45 C44 . . . 107.1(5) ?
N41 C45 H45 . . . 126.4(6) ?
C44 C45 H45 . . . 126.5(6) ?
C12 C4 N43 . . . 113.4(5) ?
C12 C4 H4a . . . 108.0(6) ?
C12 C4 H4b . . . 109.3(5) ?
N43 C4 H4a . . . 108.3(4) ?
N43 C4 H4b . . . 110.0(6) ?
H4a C4 H4b . . . 107.6(6) ?
N101 C101 C102 . . . 177.0(7) ?
C101 C102 H102a . . . 112.6(8) ?
C101 C102 H102b . . . 112.9(8) ?
C101 C102 H102c . . . 110.3(7) ?
H102a C102 H102b . . . 107.7(8) ?
H102a C102 H102c . . . 105.9(8) ?
H102b C102 H102c . . . 107.0(8) ?
N201 C201 C202 . . . 179.0(11) ?
C201 C202 H202a . . . 110.8(9) ?
C201 C202 H202b . . . 112.5(8) ?
C201 C202 H202c . . . 114.3(10) ?
H202a C202 H202b . . . 105.8(10) ?
H202a C202 H202c . . . 107.5(9) ?
H202b C202 H202c . . . 105.4(9) ?

loop_
_geom_bond_atom_site_label_1
_geom_bond_atom_site_label_2
_geom_bond_site_symmetry_1
_geom_bond_site_symmetry_2
_geom_bond_distance
_geom_bond_publ_flag
Pd Br1 . . 2.4728(9) ?
Pd O1 . . 2.4728(9) ?
Pd Br2 . . 2.4786(9) ?
Pd O2 . . 2.4786(9) ?
Pd C22 . . 1.962(6) ?
Pd C42 . . 1.970(6) ?
C11 C12 . . 1.397(9) ?
C11 C16 . . 1.393(8) ?
C11 C1 . . 1.509(8) ?
C12 C13 . . 1.400(8) ?
C12 C4 . . 1.505(8) ?
C13 C14 . . 1.391(9) ?
C13 H13 . . .976(7) ?
C14 C15 . . 1.369(10) ?
C14 H14 . . .960(6) ?
C15 C16 . . 1.386(8) ?
C15 H15 . . .965(6) ?
C16 H16 . . .974(6) ?
C1 N21 . . 1.472(8) ?
C1 H1a . . .965(6) ?
C1 H1b . . .958(6) ?
N21 C22 . . 1.353(7) ?
N21 C25 . . 1.391(9) ?
C22 N23 . . 1.350(8) ?
N23 C24 . . 1.381(8) ?
N23 C2 . . 1.459(7) ?
C24 C25 . . 1.325(9) ?
C24 H24 . . .969(8) ?
C25 H25 . . .968(6) ?
C2 C32 . . 1.520(9) ?
C2 H2a . . .966(6) ?
C2 H2b . . .952(7) ?
C31 C32 . . 1.413(9) ?
C31 C36 . . 1.390(10) ?
C31 C3 . . 1.514(9) ?
C32 C33 . . 1.389(11) ?
C33 C34 . . 1.371(12) ?
C33 H33 . . .969(8) ?
C34 C35 . . 1.350(13) ?
C34 H34 . . .936(9) ?
C35 C36 . . 1.378(12) ?
C35 H35 . . .998(9) ?
C36 H36 . . .995(8) ?
C3 N41 . . 1.469(7) ?
C3 H3a . . .955(6) ?
C3 H3b . . .963(6) ?
N41 C42 . . 1.333(8) ?
N41 C45 . . 1.378(8) ?
C42 N43 . . 1.351(7) ?
N43 C44 . . 1.384(8) ?
N43 C4 . . 1.461(8) ?
C44 C45 . . 1.337(9) ?
C44 H44 . . .965(6) ?
C45 H45 . . .973(6) ?
C4 H4a . . .975(6) ?
C4 H4b . . .947(6) ?
N101 C101 . . 1.133(12) ?
C101 C102 . . 1.432(13) ?
C102 H102a . . .960(8) ?
C102 H102b . . .961(8) ?
C102 H102c . . .967(8) ?
N201 C201 . . 1.096(12) ?
C201 C202 . . 1.411(13) ?
C202 H202a . . .967(10) ?
C202 H202b . . .986(9) ?
C202 H202c . . .964(11) ?

loop_
_geom_contact_atom_site_label_1
_geom_contact_atom_site_label_2
_geom_contact_distance
_geom_contact_site_symmetry_1
_geom_contact_site_symmetry_2
_geom_contact_publ_flag
? ? ? ? ? ?

loop_
_geom_hbond_atom_site_label_D
_geom_hbond_atom_site_label_H
_geom_hbond_atom_site_label_A
_geom_hbond_site_symmetry_D
_geom_hbond_site_symmetry_H
_geom_hbond_site_symmetry_A
_geom_hbond_distance_DH
_geom_hbond_distance_HA
_geom_hbond_distance_DA
_geom_hbond_angle_DHA
_geom_hbond_publ_flag
? ? ? ? ? ? ? ? ? ? ?

loop_
_geom_torsion_atom_site_label_1
_geom_torsion_atom_site_label_2
_geom_torsion_atom_site_label_3
_geom_torsion_atom_site_label_4
_geom_torsion_site_symmetry_1
_geom_torsion_site_symmetry_2
_geom_torsion_site_symmetry_3
_geom_torsion_site_symmetry_4
_geom_torsion
_geom_torsion_publ_flag
? ? ? ? ? ? ? ? ? ?
